data_4305314
loop_
_publ_author_name
'Sankaranarayanapillai Sarish'
'Sharanappa Nembenna'
'Selvarajan Nagendran'
'Herbert W. Roesky'
'Aritra Pal'
'Regine Herbst-Irmer'
'Arne Ringe'
'J\"org Magull'

_publ_section_title
;
A Reactivity Change of a Strontium Monohydroxide by Umpolung to an Acid
;
_journal_name_full 'Inorganic Chemistry'
_journal_page_first 5971
_journal_page_last 5977
_journal_paper_doi 10.1021/ic800284u
_journal_volume 47
_journal_year 2008
_chemical_formula_sum 'C100.5 H121 N4 O4 P2 Sr2'
_chemical_formula_weight 1686.27
_chemical_name_systematic
; 
 ? 
;
_space_group_IT_number 14
_symmetry_cell_setting monoclinic
_symmetry_space_group_name_Hall '-P 2yn'
_symmetry_space_group_name_H-M 'P 1 21/n 1'
_atom_sites_solution_hydrogens geom
_atom_sites_solution_primary direct
_atom_sites_solution_secondary difmap
_audit_creation_method SHELXL-97
_cell_angle_alpha 90.00
_cell_angle_beta 106.277(3)
_cell_angle_gamma 90.00
_cell_formula_units_Z 2
_cell_length_a 15.6034(6)
_cell_length_b 13.3159(4)
_cell_length_c 23.0252(8)
_cell_measurement_reflns_used 68686
_cell_measurement_temperature 133(2)
_cell_volume 4592.3(3)
_computing_structure_refinement 'SHELXL-97 (Sheldrick, 1997)'
_computing_structure_solution 'SHELXS-97 (Sheldrick, 1990)'
_diffrn_ambient_temperature 133(2)
_diffrn_measured_fraction_theta_full 0.996
_diffrn_measured_fraction_theta_max 0.996
_diffrn_radiation_monochromator graphite
_diffrn_radiation_source 'fine-focus sealed tube'
_diffrn_radiation_type MoK\a
_diffrn_radiation_wavelength 0.71073
_diffrn_reflns_av_R_equivalents 0.0895
_diffrn_reflns_av_sigmaI/netI 0.0459
_diffrn_reflns_limit_h_max 18
_diffrn_reflns_limit_h_min -18
_diffrn_reflns_limit_k_max 15
_diffrn_reflns_limit_k_min -15
_diffrn_reflns_limit_l_max 27
_diffrn_reflns_limit_l_min -27
_diffrn_reflns_number 66801
_diffrn_reflns_theta_full 24.83
_diffrn_reflns_theta_max 24.83
_diffrn_reflns_theta_min 1.41
_exptl_absorpt_coefficient_mu 1.248
_exptl_absorpt_correction_T_max 0.7691
_exptl_absorpt_correction_T_min 0.5474
_exptl_absorpt_correction_type numerical
_exptl_absorpt_process_details X-AREA
_exptl_crystal_density_diffrn 1.219
_exptl_crystal_density_method 'not measured'
_exptl_crystal_F_000 1780
_exptl_crystal_size_max 0.3
_exptl_crystal_size_mid 0.2
_exptl_crystal_size_min 0.1
_refine_diff_density_max 0.635
_refine_diff_density_min -0.327
_refine_diff_density_rms 0.050
_refine_ls_extinction_method none
_refine_ls_goodness_of_fit_ref 0.981
_refine_ls_hydrogen_treatment noref
_refine_ls_matrix_type full
_refine_ls_number_parameters 518
_refine_ls_number_reflns 7919
_refine_ls_number_restraints 0
_refine_ls_restrained_S_all 0.981
_refine_ls_R_factor_all 0.0519
_refine_ls_R_factor_gt 0.0347
_refine_ls_shift/su_max 0.002
_refine_ls_shift/su_mean 0.000
_refine_ls_structure_factor_coef Fsqd
_refine_ls_weighting_details 'calc w=1/[\s^2^(Fo^2^)+(0.0447P)^2^+0.0000P] where P=(Fo^2^+2Fc^2^)/3'
_refine_ls_weighting_scheme calc
_refine_ls_wR_factor_gt 0.0743
_refine_ls_wR_factor_ref 0.0790
_reflns_number_gt 6180
_reflns_number_total 7919
_reflns_threshold_expression >2sigma(I)
_cod_data_source_file ic800284u-file002_5.cif
_cod_data_source_block 4
_cod_database_code 4305314

loop_
_symmetry_equiv_pos_as_xyz
'x, y, z'
'-x+1/2, y+1/2, -z+1/2'
'-x, -y, -z'
'x-1/2, -y-1/2, z-1/2'

loop_
_atom_site_label
_atom_site_type_symbol
_atom_site_fract_x
_atom_site_fract_y
_atom_site_fract_z
_atom_site_U_iso_or_equiv
_atom_site_adp_type
_atom_site_occupancy
_atom_site_symmetry_multiplicity
_atom_site_calc_flag
_atom_site_refinement_flags
_atom_site_disorder_assembly
_atom_site_disorder_group
Sr1 Sr 0.939225(15) 0.016221(16) 0.059922(10) 0.02292(7) Uani 1 1 d . . .
P1 P 0.84257(4) -0.18063(5) 0.15600(3) 0.02803(15) Uani 1 1 d . . .
O1 O 1.07762(14) 0.04578(16) 0.03954(9) 0.0416(5) Uani 1 1 d . . .
H1O H 1.116(2) 0.057(3) 0.0633(16) 0.059(12) Uiso 1 1 d . . .
O2 O 0.89281(11) -0.12194(12) 0.12080(7) 0.0304(4) Uani 1 1 d . . .
N1 N 0.96095(13) 0.16689(14) 0.13603(9) 0.0271(4) Uani 1 1 d . . .
N2 N 0.79907(13) 0.12838(14) 0.02696(9) 0.0264(4) Uani 1 1 d . . .
C1 C 0.9187(2) 0.2628(2) 0.21556(12) 0.0430(7) Uani 1 1 d . . .
H1A H 0.9618 0.2225 0.2457 0.064 Uiso 1 1 calc R . .
H1B H 0.8640 0.2707 0.2281 0.064 Uiso 1 1 calc R . .
H1C H 0.9443 0.3290 0.2123 0.064 Uiso 1 1 calc R . .
C2 C 0.89685(17) 0.21017(17) 0.15445(11) 0.0292(5) Uani 1 1 d . . .
C3 C 0.80595(17) 0.21303(18) 0.12128(11) 0.0305(6) Uani 1 1 d . . .
H3A H 0.7671 0.2381 0.1431 0.037 Uiso 1 1 calc R . .
C4 C 0.76285(16) 0.18476(17) 0.06087(11) 0.0274(5) Uani 1 1 d . . .
C5 C 0.66852(18) 0.2251(2) 0.03589(13) 0.0387(6) Uani 1 1 d . . .
H5A H 0.6331 0.1776 0.0062 0.058 Uiso 1 1 calc R . .
H5B H 0.6705 0.2900 0.0163 0.058 Uiso 1 1 calc R . .
H5C H 0.6412 0.2336 0.0690 0.058 Uiso 1 1 calc R . .
C6 C 1.05222(17) 0.18808(18) 0.16679(10) 0.0303(6) Uani 1 1 d . . .
C7 C 1.10698(16) 0.11333(19) 0.20120(11) 0.0302(6) Uani 1 1 d . . .
C8 C 1.19836(18) 0.1298(2) 0.22373(12) 0.0389(6) Uani 1 1 d . . .
H8A H 1.2353 0.0785 0.2464 0.047 Uiso 1 1 calc R . .
C9 C 1.23633(19) 0.2198(2) 0.21367(13) 0.0455(7) Uani 1 1 d . . .
H9A H 1.2989 0.2300 0.2287 0.055 Uiso 1 1 calc R . .
C10 C 1.1821(2) 0.2941(2) 0.18164(13) 0.0470(8) Uani 1 1 d . . .
H10A H 1.2081 0.3564 0.1756 0.056 Uiso 1 1 calc R . .
C11 C 1.0902(2) 0.2810(2) 0.15775(12) 0.0408(7) Uani 1 1 d . . .
C12 C 1.06927(16) 0.01502(19) 0.21603(11) 0.0321(5) Uani 1 1 d . . .
H12A H 1.0039 0.0143 0.1949 0.039 Uiso 1 1 calc R . .
C13 C 1.0806(2) 0.0063(2) 0.28407(12) 0.0486(7) Uani 1 1 d . . .
H13A H 1.0531 0.0646 0.2977 0.073 Uiso 1 1 calc R . .
H13B H 1.1443 0.0040 0.3058 0.073 Uiso 1 1 calc R . .
H13C H 1.0516 -0.0553 0.2923 0.073 Uiso 1 1 calc R . .
C14 C 1.11153(19) -0.0750(2) 0.19352(14) 0.0418(7) Uani 1 1 d . . .
H14A H 1.1076 -0.0658 0.1506 0.063 Uiso 1 1 calc R . .
H14B H 1.0798 -0.1364 0.1986 0.063 Uiso 1 1 calc R . .
H14C H 1.1744 -0.0805 0.2169 0.063 Uiso 1 1 calc R . .
C15 C 1.0349(2) 0.3639(2) 0.12021(14) 0.0556(9) Uani 1 1 d . . .
H15A H 0.9705 0.3456 0.1123 0.067 Uiso 1 1 calc R . .
C16 C 1.0496(3) 0.4657(2) 0.15279(18) 0.0732(11) Uani 1 1 d . . .
H16A H 1.0338 0.4604 0.1910 0.110 Uiso 1 1 calc R . .
H16B H 1.0119 0.5166 0.1271 0.110 Uiso 1 1 calc R . .
H16C H 1.1124 0.4852 0.1611 0.110 Uiso 1 1 calc R . .
C17 C 1.0559(3) 0.3697(3) 0.05934(16) 0.0914(15) Uani 1 1 d . . .
H17A H 1.0437 0.3046 0.0389 0.137 Uiso 1 1 calc R . .
H17B H 1.1190 0.3870 0.0660 0.137 Uiso 1 1 calc R . .
H17C H 1.0185 0.4214 0.0341 0.137 Uiso 1 1 calc R . .
C18 C 0.75284(15) 0.11755(17) -0.03588(10) 0.0260(5) Uani 1 1 d . . .
C19 C 0.76049(17) 0.19285(18) -0.07718(11) 0.0308(6) Uani 1 1 d . . .
C20 C 0.71606(17) 0.1811(2) -0.13824(11) 0.0345(6) Uani 1 1 d . . .
H20A H 0.7193 0.2330 -0.1659 0.041 Uiso 1 1 calc R . .
C21 C 0.66737(17) 0.0956(2) -0.15939(12) 0.0375(6) Uani 1 1 d . . .
H21A H 0.6368 0.0887 -0.2011 0.045 Uiso 1 1 calc R . .
C22 C 0.66372(16) 0.0202(2) -0.11904(11) 0.0350(6) Uani 1 1 d . . .
H22A H 0.6323 -0.0398 -0.1338 0.042 Uiso 1 1 calc R . .
C23 C 0.70475(15) 0.02954(19) -0.05737(11) 0.0292(5) Uani 1 1 d . . .
C24 C 0.8207(2) 0.2839(2) -0.05740(12) 0.0399(7) Uani 1 1 d . . .
H24A H 0.8415 0.2848 -0.0122 0.048 Uiso 1 1 calc R . .
C25 C 0.7715(3) 0.3822(2) -0.07881(18) 0.0651(10) Uani 1 1 d . . .
H25A H 0.7191 0.3870 -0.0634 0.098 Uiso 1 1 calc R . .
H25B H 0.7524 0.3838 -0.1231 0.098 Uiso 1 1 calc R . .
H25C H 0.8115 0.4389 -0.0636 0.098 Uiso 1 1 calc R . .
C26 C 0.9022(2) 0.2758(2) -0.08107(16) 0.0551(8) Uani 1 1 d . . .
H26A H 0.9352 0.2143 -0.0654 0.083 Uiso 1 1 calc R . .
H26B H 0.9409 0.3342 -0.0676 0.083 Uiso 1 1 calc R . .
H26C H 0.8831 0.2737 -0.1254 0.083 Uiso 1 1 calc R . .
C27 C 0.69439(18) -0.0541(2) -0.01456(12) 0.0361(6) Uani 1 1 d . . .
H27A H 0.7359 -0.0392 0.0262 0.043 Uiso 1 1 calc R . .
C28 C 0.5996(2) -0.0555(2) -0.00831(15) 0.0517(8) Uani 1 1 d . . .
H28A H 0.5856 0.0102 0.0059 0.078 Uiso 1 1 calc R . .
H28B H 0.5949 -0.1073 0.0208 0.078 Uiso 1 1 calc R . .
H28C H 0.5574 -0.0702 -0.0477 0.078 Uiso 1 1 calc R . .
C29 C 0.7184(2) -0.1574(2) -0.03384(15) 0.0485(7) Uani 1 1 d . . .
H29A H 0.7804 -0.1569 -0.0356 0.073 Uiso 1 1 calc R . .
H29B H 0.6787 -0.1738 -0.0738 0.073 Uiso 1 1 calc R . .
H29C H 0.7116 -0.2077 -0.0044 0.073 Uiso 1 1 calc R . .
C30 C 0.73703(17) -0.12289(19) 0.15305(11) 0.0308(6) Uani 1 1 d . . .
C31 C 0.73591(18) -0.0180(2) 0.15675(12) 0.0365(6) Uani 1 1 d . . .
H31A H 0.7881 0.0194 0.1577 0.044 Uiso 1 1 calc R . .
C32 C 0.65873(19) 0.0312(2) 0.15894(13) 0.0442(7) Uani 1 1 d . . .
H32A H 0.6582 0.1023 0.1617 0.053 Uiso 1 1 calc R . .
C33 C 0.58228(19) -0.0232(2) 0.15709(13) 0.0475(7) Uani 1 1 d . . .
H33A H 0.5299 0.0106 0.1596 0.057 Uiso 1 1 calc R . .
C34 C 0.58217(19) -0.1263(2) 0.15154(13) 0.0449(7) Uani 1 1 d . . .
H34A H 0.5290 -0.1631 0.1486 0.054 Uiso 1 1 calc R . .
C35 C 0.65944(17) -0.1765(2) 0.15020(12) 0.0369(6) Uani 1 1 d . . .
H35A H 0.6594 -0.2477 0.1473 0.044 Uiso 1 1 calc R . .
C36 C 0.89966(17) -0.19204(18) 0.23573(12) 0.0317(6) Uani 1 1 d . . .
C37 C 0.97414(18) -0.2552(2) 0.25333(13) 0.0385(6) Uani 1 1 d . . .
H37A H 0.9935 -0.2911 0.2237 0.046 Uiso 1 1 calc R . .
C38 C 1.0195(2) -0.2654(2) 0.31387(14) 0.0465(7) Uani 1 1 d . . .
H38A H 1.0703 -0.3080 0.3255 0.056 Uiso 1 1 calc R . .
C39 C 0.9918(2) -0.2144(2) 0.35755(13) 0.0466(7) Uani 1 1 d . . .
H39A H 1.0230 -0.2225 0.3991 0.056 Uiso 1 1 calc R . .
C40 C 0.91875(19) -0.1515(2) 0.34067(13) 0.0434(7) Uani 1 1 d . . .
H40A H 0.8999 -0.1158 0.3706 0.052 Uiso 1 1 calc R . .
C41 C 0.87277(18) -0.1402(2) 0.28001(12) 0.0367(6) Uani 1 1 d . . .
H41A H 0.8225 -0.0968 0.2687 0.044 Uiso 1 1 calc R . .
C42 C 0.82459(17) -0.30904(18) 0.13082(12) 0.0316(6) Uani 1 1 d . . .
C43 C 0.7998(2) -0.3831(2) 0.16651(14) 0.0421(7) Uani 1 1 d . . .
H43A H 0.7902 -0.3657 0.2042 0.051 Uiso 1 1 calc R . .
C44 C 0.7895(2) -0.4814(2) 0.14637(16) 0.0513(8) Uani 1 1 d . . .
H44A H 0.7726 -0.5315 0.1704 0.062 Uiso 1 1 calc R . .
C45 C 0.8035(2) -0.5072(2) 0.09210(16) 0.0553(8) Uani 1 1 d . . .
H45A H 0.7959 -0.5749 0.0786 0.066 Uiso 1 1 calc R . .
C46 C 0.8285(2) -0.4352(2) 0.05723(15) 0.0522(8) Uani 1 1 d . . .
H46A H 0.8380 -0.4534 0.0196 0.063 Uiso 1 1 calc R . .
C47 C 0.83988(18) -0.33589(19) 0.07663(12) 0.0384(6) Uani 1 1 d . . .
H47A H 0.8581 -0.2867 0.0527 0.046 Uiso 1 1 calc R . .
C1LA C 0.98388(18) 0.11259(19) 0.41756(12) 0.069(5) Uiso 0.25 1 d PR A -1
H1L1 H 0.9298 0.1519 0.4149 0.104 Uiso 0.25 1 calc PR B -1
H1L2 H 0.9760 0.0736 0.3803 0.104 Uiso 0.25 1 calc PR C -1
H1L3 H 1.0349 0.1580 0.4228 0.104 Uiso 0.25 1 calc PR D -1
C2LA C 1.0072(9) -0.0970(8) 0.5679(5) 0.072(6) Uiso 0.25 1 d PG A -1
H2LA H 1.0090 -0.1429 0.5998 0.086 Uiso 0.25 1 calc PR A -1
C3LA C 1.0689(8) -0.1050(9) 0.5348(6) 0.066(6) Uiso 0.25 1 d PG A -1
H3LA H 1.1129 -0.1563 0.5440 0.079 Uiso 0.25 1 calc PR A -1
C4LA C 1.0662(7) -0.0378(9) 0.4881(5) 0.067(11) Uiso 0.25 1 d PG A -1
H4LA H 1.1084 -0.0433 0.4654 0.080 Uiso 0.25 1 calc PR A -1
C5LA C 1.0018(8) 0.0373(8) 0.4745(5) 0.036(2) Uiso 0.25 1 d PG A -1
C6LA C 0.9401(7) 0.0453(7) 0.5077(5) 0.048(8) Uiso 0.25 1 d PG A -1
H6LA H 0.8961 0.0967 0.4984 0.057 Uiso 0.25 1 calc PR A -1
C7LA C 0.9428(7) -0.0219(9) 0.5544(5) 0.057(3) Uiso 0.25 1 d PG A -1
H7LA H 0.9006 -0.0164 0.5770 0.068 Uiso 0.25 1 calc PR A -1
C1LB C 0.9801(11) -0.0506(12) 0.5430(7) 0.074(6) Uiso 0.25 1 d PG E -2
H1LB H 0.9757 -0.0949 0.5744 0.089 Uiso 0.25 1 calc PR E -2
C2LB C 1.0486(8) -0.0624(8) 0.5159(7) 0.097(6) Uiso 0.25 1 d PG E -2
H2LB H 1.0910 -0.1148 0.5287 0.117 Uiso 0.25 1 calc PR E -2
C3LB C 1.0550(6) 0.0024(9) 0.4700(6) 0.035(3) Uiso 0.25 1 d PG E -2
H3LB H 1.1019 -0.0056 0.4514 0.042 Uiso 0.25 1 calc PR E -2
C4LB C 0.9929(9) 0.0791(8) 0.4512(6) 0.059(4) Uiso 0.25 1 d PG E -2
H4LB H 0.9973 0.1234 0.4198 0.071 Uiso 0.25 1 calc PR E -2
C5LB C 0.9244(9) 0.0909(11) 0.4783(8) 0.078(6) Uiso 0.25 1 d PG E -2
H5LB H 0.8820 0.1433 0.4655 0.093 Uiso 0.25 1 calc PR E -2
C6LB C 0.9180(9) 0.0261(14) 0.5242(8) 0.100(8) Uiso 0.25 1 d PG E -2
H6LB H 0.8712 0.0342 0.5428 0.119 Uiso 0.25 1 calc PR E -2

loop_
_atom_site_aniso_label
_atom_site_aniso_U_11
_atom_site_aniso_U_22
_atom_site_aniso_U_33
_atom_site_aniso_U_23
_atom_site_aniso_U_13
_atom_site_aniso_U_12
Sr1 0.02569(11) 0.02268(11) 0.02198(11) -0.00013(9) 0.00930(8) -0.00064(10)
P1 0.0303(3) 0.0260(3) 0.0295(3) 0.0044(3) 0.0113(3) -0.0005(3)
O1 0.0287(11) 0.0674(14) 0.0298(10) -0.0181(9) 0.0101(9) -0.0160(9)
O2 0.0338(10) 0.0285(9) 0.0308(9) 0.0060(7) 0.0122(8) -0.0016(7)
N1 0.0329(11) 0.0261(11) 0.0223(10) -0.0016(8) 0.0076(9) -0.0040(9)
N2 0.0294(11) 0.0264(10) 0.0232(10) 0.0007(8) 0.0071(9) 0.0025(8)
C1 0.0574(19) 0.0421(16) 0.0299(15) -0.0112(12) 0.0128(13) -0.0043(13)
C2 0.0437(15) 0.0221(12) 0.0234(12) -0.0006(10) 0.0118(11) -0.0043(11)
C3 0.0395(15) 0.0252(13) 0.0315(14) -0.0005(10) 0.0177(12) 0.0013(11)
C4 0.0323(13) 0.0239(12) 0.0280(13) 0.0038(10) 0.0120(11) 0.0013(10)
C5 0.0374(15) 0.0435(16) 0.0373(15) -0.0001(12) 0.0138(12) 0.0109(12)
C6 0.0386(15) 0.0322(13) 0.0211(12) -0.0064(10) 0.0099(11) -0.0115(11)
C7 0.0301(14) 0.0357(14) 0.0254(13) -0.0072(11) 0.0088(11) -0.0048(11)
C8 0.0343(15) 0.0447(16) 0.0375(15) -0.0103(12) 0.0096(12) -0.0064(12)
C9 0.0359(16) 0.0583(19) 0.0437(17) -0.0160(15) 0.0136(13) -0.0180(14)
C10 0.0568(19) 0.0484(18) 0.0367(16) -0.0071(13) 0.0144(14) -0.0286(15)
C11 0.0539(18) 0.0397(15) 0.0276(14) -0.0021(12) 0.0096(13) -0.0185(13)
C12 0.0296(13) 0.0340(13) 0.0298(13) -0.0012(11) 0.0034(10) -0.0027(11)
C13 0.0551(18) 0.0554(19) 0.0355(15) -0.0011(13) 0.0133(13) -0.0137(15)
C14 0.0389(16) 0.0358(16) 0.0499(17) 0.0034(13) 0.0108(13) 0.0054(12)
C15 0.073(2) 0.0412(17) 0.0418(17) 0.0125(14) -0.0013(16) -0.0253(16)
C16 0.084(3) 0.0391(19) 0.077(3) 0.0133(17) -0.009(2) -0.0186(17)
C17 0.130(4) 0.091(3) 0.039(2) 0.023(2) 0.002(2) -0.043(3)
C18 0.0237(12) 0.0298(13) 0.0240(12) 0.0007(10) 0.0059(10) 0.0044(10)
C19 0.0353(14) 0.0300(13) 0.0280(13) 0.0009(10) 0.0105(11) 0.0040(10)
C20 0.0388(15) 0.0397(15) 0.0251(13) 0.0063(11) 0.0090(11) 0.0026(12)
C21 0.0357(15) 0.0517(17) 0.0229(13) 0.0016(12) 0.0047(11) -0.0031(12)
C22 0.0301(13) 0.0440(15) 0.0281(13) -0.0032(12) 0.0036(10) -0.0097(12)
C23 0.0241(12) 0.0347(14) 0.0278(13) 0.0022(11) 0.0055(10) -0.0004(10)
C24 0.0612(19) 0.0317(14) 0.0264(14) -0.0008(11) 0.0118(13) -0.0069(13)
C25 0.090(3) 0.0324(17) 0.077(2) -0.0021(16) 0.030(2) 0.0037(16)
C26 0.054(2) 0.0436(18) 0.069(2) -0.0081(16) 0.0183(17) -0.0187(15)
C27 0.0347(14) 0.0405(15) 0.0291(14) 0.0047(11) 0.0020(11) -0.0108(11)
C28 0.0506(19) 0.0610(19) 0.0516(19) 0.0089(15) 0.0278(15) -0.0071(15)
C29 0.0430(17) 0.0412(17) 0.059(2) 0.0115(14) 0.0100(14) -0.0053(13)
C30 0.0326(14) 0.0366(14) 0.0242(13) 0.0067(10) 0.0095(11) 0.0031(11)
C31 0.0400(15) 0.0356(14) 0.0353(14) 0.0074(12) 0.0130(11) 0.0050(12)
C32 0.0500(18) 0.0419(17) 0.0441(16) 0.0092(13) 0.0191(14) 0.0151(14)
C33 0.0419(16) 0.0607(19) 0.0443(16) 0.0167(15) 0.0194(13) 0.0180(15)
C34 0.0312(15) 0.062(2) 0.0433(17) 0.0143(14) 0.0137(13) -0.0003(13)
C35 0.0340(15) 0.0417(15) 0.0369(15) 0.0081(12) 0.0130(12) -0.0014(12)
C36 0.0330(14) 0.0289(13) 0.0356(14) 0.0091(11) 0.0134(11) -0.0001(10)
C37 0.0411(16) 0.0345(15) 0.0405(16) 0.0073(12) 0.0125(13) 0.0051(12)
C38 0.0432(17) 0.0438(17) 0.0478(18) 0.0178(14) 0.0052(14) 0.0060(13)
C39 0.0481(18) 0.0552(18) 0.0338(16) 0.0149(14) 0.0072(13) -0.0058(14)
C40 0.0435(17) 0.0568(18) 0.0326(15) 0.0049(13) 0.0148(13) -0.0044(14)
C41 0.0343(15) 0.0437(16) 0.0341(15) 0.0062(12) 0.0129(12) 0.0009(12)
C42 0.0315(14) 0.0284(13) 0.0361(14) 0.0043(11) 0.0111(11) -0.0001(10)
C43 0.0516(18) 0.0325(15) 0.0470(17) 0.0034(12) 0.0214(14) -0.0038(12)
C44 0.0582(19) 0.0294(14) 0.072(2) 0.0071(15) 0.0280(16) -0.0077(14)
C45 0.068(2) 0.0297(16) 0.073(2) -0.0077(15) 0.0264(18) -0.0045(14)
C46 0.070(2) 0.0373(16) 0.054(2) -0.0074(14) 0.0245(17) -0.0013(15)
C47 0.0459(16) 0.0321(14) 0.0409(16) 0.0021(12) 0.0181(13) -0.0013(12)

loop_
_atom_type_symbol
_atom_type_description
_atom_type_scat_dispersion_real
_atom_type_scat_dispersion_imag
_atom_type_scat_source
C C 0.0033 0.0016 'International Tables Vol C Tables 4.2.6.8 and 6.1.1.4'
H H 0.0000 0.0000 'International Tables Vol C Tables 4.2.6.8 and 6.1.1.4'
N N 0.0061 0.0033 'International Tables Vol C Tables 4.2.6.8 and 6.1.1.4'
O O 0.0106 0.0060 'International Tables Vol C Tables 4.2.6.8 and 6.1.1.4'
P P 0.1023 0.0942 'International Tables Vol C Tables 4.2.6.8 and 6.1.1.4'
Sr Sr -1.5307 3.2498 'International Tables Vol C Tables 4.2.6.8 and 6.1.1.4'

loop_
_geom_angle_atom_site_label_1
_geom_angle_atom_site_label_2
_geom_angle_atom_site_label_3
_geom_angle
_geom_angle_site_symmetry_1
_geom_angle_site_symmetry_3
_geom_angle_publ_flag
O1 Sr1 O1 74.20(8) . 3_755 ?
O1 Sr1 O2 130.33(7) . . ?
O1 Sr1 O2 107.97(6) 3_755 . ?
O1 Sr1 N2 126.18(7) . . ?
O1 Sr1 N2 93.55(7) 3_755 . ?
O2 Sr1 N2 103.44(6) . . ?
O1 Sr1 N1 92.92(6) . . ?
O1 Sr1 N1 150.18(7) 3_755 . ?
O2 Sr1 N1 100.89(6) . . ?
N2 Sr1 N1 72.18(6) . . ?
O1 Sr1 C18 117.87(7) . . ?
O1 Sr1 C18 70.69(7) 3_755 . ?
O2 Sr1 C18 108.75(6) . . ?
N2 Sr1 C18 22.89(6) . . ?
N1 Sr1 C18 93.26(6) . . ?
O1 Sr1 Sr1 37.20(5) . 3_755 ?
O1 Sr1 Sr1 37.00(5) 3_755 3_755 ?
O2 Sr1 Sr1 126.77(4) . 3_755 ?
N2 Sr1 Sr1 114.09(4) . 3_755 ?
N1 Sr1 Sr1 125.24(4) . 3_755 ?
C18 Sr1 Sr1 94.86(4) . 3_755 ?
O2 P1 C30 111.65(11) . . ?
O2 P1 C42 112.29(11) . . ?
C30 P1 C42 109.55(12) . . ?
O2 P1 C36 114.20(11) . . ?
C30 P1 C36 105.02(12) . . ?
C42 P1 C36 103.59(12) . . ?
Sr1 O1 Sr1 105.80(8) . 3_755 ?
P1 O2 Sr1 162.11(10) . . ?
C2 N1 C6 119.5(2) . . ?
C2 N1 Sr1 125.43(15) . . ?
C6 N1 Sr1 113.98(14) . . ?
C4 N2 C18 118.5(2) . . ?
C4 N2 Sr1 128.58(16) . . ?
C18 N2 Sr1 112.60(14) . . ?
N1 C2 C3 125.0(2) . . ?
N1 C2 C1 120.2(2) . . ?
C3 C2 C1 114.7(2) . . ?
C2 C3 C4 130.8(2) . . ?
N2 C4 C3 124.7(2) . . ?
N2 C4 C5 120.5(2) . . ?
C3 C4 C5 114.9(2) . . ?
C7 C6 C11 119.3(2) . . ?
C7 C6 N1 120.3(2) . . ?
C11 C6 N1 120.1(2) . . ?
C8 C7 C6 119.8(2) . . ?
C8 C7 C12 118.4(2) . . ?
C6 C7 C12 121.8(2) . . ?
C9 C8 C7 121.1(3) . . ?
C10 C9 C8 119.0(3) . . ?
C9 C10 C11 122.0(3) . . ?
C10 C11 C6 118.7(3) . . ?
C10 C11 C15 119.4(2) . . ?
C6 C11 C15 121.8(2) . . ?
C7 C12 C14 111.7(2) . . ?
C7 C12 C13 110.9(2) . . ?
C14 C12 C13 110.6(2) . . ?
C11 C15 C17 109.0(3) . . ?
C11 C15 C16 112.5(2) . . ?
C17 C15 C16 111.3(3) . . ?
C23 C18 C19 119.6(2) . . ?
C23 C18 N2 120.5(2) . . ?
C19 C18 N2 119.8(2) . . ?
C23 C18 Sr1 99.95(14) . . ?
C19 C18 Sr1 120.09(16) . . ?
N2 C18 Sr1 44.51(10) . . ?
C20 C19 C18 119.3(2) . . ?
C20 C19 C24 118.8(2) . . ?
C18 C19 C24 121.7(2) . . ?
C21 C20 C19 121.2(2) . . ?
C22 C21 C20 119.0(2) . . ?
C21 C22 C23 121.9(2) . . ?
C22 C23 C18 118.8(2) . . ?
C22 C23 C27 119.5(2) . . ?
C18 C23 C27 121.6(2) . . ?
C26 C24 C19 110.1(2) . . ?
C26 C24 C25 109.9(3) . . ?
C19 C24 C25 112.0(2) . . ?
C29 C27 C23 113.0(2) . . ?
C29 C27 C28 109.9(2) . . ?
C23 C27 C28 110.6(2) . . ?
C35 C30 C31 119.3(2) . . ?
C35 C30 P1 123.8(2) . . ?
C31 C30 P1 116.77(19) . . ?
C32 C31 C30 120.0(3) . . ?
C31 C32 C33 120.1(3) . . ?
C34 C33 C32 120.1(3) . . ?
C33 C34 C35 120.2(3) . . ?
C34 C35 C30 120.1(3) . . ?
C41 C36 C37 118.9(2) . . ?
C41 C36 P1 122.6(2) . . ?
C37 C36 P1 118.5(2) . . ?
C38 C37 C36 120.0(3) . . ?
C39 C38 C37 120.7(3) . . ?
C40 C39 C38 119.8(3) . . ?
C39 C40 C41 120.1(3) . . ?
C40 C41 C36 120.5(3) . . ?
C47 C42 C43 119.5(2) . . ?
C47 C42 P1 119.04(19) . . ?
C43 C42 P1 121.4(2) . . ?
C44 C43 C42 119.5(3) . . ?
C45 C44 C43 120.7(3) . . ?
C44 C45 C46 120.0(3) . . ?
C45 C46 C47 120.5(3) . . ?
C42 C47 C46 119.8(3) . . ?
C3LA C2LA C7LA 120.0 . . ?
C2LA C3LA C4LA 120.0 . . ?
C5LA C4LA C3LA 120.0 . . ?
C4LA C5LA C6LA 120.0 . . ?
C4LA C5LA C1LA 125.4(7) . . ?
C6LA C5LA C1LA 114.2(7) . . ?
C7LA C6LA C5LA 120.0 . . ?
C6LA C7LA C2LA 120.0 . . ?
C2LB C1LB C6LB 120.0 . . ?
C1LB C2LB C3LB 120.0 . . ?
C2LB C3LB C4LB 120.0 . . ?
C5LB C4LB C3LB 120.0 . . ?
C4LB C5LB C6LB 120.0 . . ?
C5LB C6LB C1LB 120.0 . . ?

loop_
_geom_bond_atom_site_label_1
_geom_bond_atom_site_label_2
_geom_bond_distance
_geom_bond_site_symmetry_2
_geom_bond_publ_flag
Sr1 O1 2.3677(19) . ?
Sr1 O1 2.3787(19) 3_755 ?
Sr1 O2 2.5384(16) . ?
Sr1 N2 2.5805(19) . ?
Sr1 N1 2.6225(19) . ?
Sr1 C18 3.398(2) . ?
Sr1 Sr1 3.7857(5) 3_755 ?
P1 O2 1.4961(17) . ?
P1 C30 1.801(3) . ?
P1 C42 1.802(3) . ?
P1 C36 1.808(3) . ?
O1 Sr1 2.3787(19) 3_755 ?
N1 C2 1.323(3) . ?
N1 C6 1.430(3) . ?
N2 C4 1.319(3) . ?
N2 C18 1.432(3) . ?
C1 C2 1.522(3) . ?
C2 C3 1.410(4) . ?
C3 C4 1.416(3) . ?
C4 C5 1.520(3) . ?
C6 C7 1.403(4) . ?
C6 C11 1.412(4) . ?
C7 C8 1.391(4) . ?
C7 C12 1.513(3) . ?
C8 C9 1.384(4) . ?
C9 C10 1.375(4) . ?
C10 C11 1.396(4) . ?
C11 C15 1.515(4) . ?
C12 C14 1.527(4) . ?
C12 C13 1.531(4) . ?
C15 C17 1.528(5) . ?
C15 C16 1.535(5) . ?
C18 C23 1.405(3) . ?
C18 C19 1.410(3) . ?
C19 C20 1.391(4) . ?
C19 C24 1.523(4) . ?
C20 C21 1.380(4) . ?
C21 C22 1.380(4) . ?
C22 C23 1.390(3) . ?
C23 C27 1.525(3) . ?
C24 C26 1.522(4) . ?
C24 C25 1.527(4) . ?
C27 C29 1.524(4) . ?
C27 C28 1.526(4) . ?
C30 C35 1.391(4) . ?
C30 C31 1.399(4) . ?
C31 C32 1.384(4) . ?
C32 C33 1.386(4) . ?
C33 C34 1.379(4) . ?
C34 C35 1.387(4) . ?
C36 C41 1.390(4) . ?
C36 C37 1.400(4) . ?
C37 C38 1.382(4) . ?
C38 C39 1.380(4) . ?
C39 C40 1.380(4) . ?
C40 C41 1.388(4) . ?
C42 C47 1.381(4) . ?
C42 C43 1.405(4) . ?
C43 C44 1.383(4) . ?
C44 C45 1.371(5) . ?
C45 C46 1.375(4) . ?
C46 C47 1.392(4) . ?
C1LA C5LA 1.612(10) . ?
C2LA C3LA 1.3900 . ?
C2LA C7LA 1.3900 . ?
C3LA C4LA 1.3900 . ?
C4LA C5LA 1.3900 . ?
C5LA C6LA 1.3900 . ?
C6LA C7LA 1.3900 . ?
C1LB C2LB 1.3900 . ?
C1LB C6LB 1.3900 . ?
C2LB C3LB 1.3900 . ?
C3LB C4LB 1.3900 . ?
C4LB C5LB 1.3900 . ?
C5LB C6LB 1.3900 . ?
